data_4513230
loop_
_publ_author_name
'Posner, Shai R.'
'Lorson, Logan C.'
'Gell, Aaron R.'
'Foxman, Bruce M.'

_publ_section_title
;
 Experimental Establishment of Mother--Daughter Orientation Relationships
 and Twinning Effects in Phase Transitions: A Great Legacy from Jack
 Gougoutas and Peggy Etter
;
_journal_issue 7
_journal_name_full 'Crystal Growth &amp; Design'
_journal_page_first 3407
_journal_paper_doi 10.1021/acs.cgd.5b00487
_journal_volume 15
_journal_year 2015
_chemical_formula_moiety 'C10 H10 Fe, F6 P'
_chemical_formula_sum 'C10 H10 F6 Fe P'
_chemical_formula_weight 331.00
_space_group_IT_number 14
_symmetry_cell_setting monoclinic
_symmetry_space_group_name_Hall '-P 2ybc'
_symmetry_space_group_name_H-M 'P 1 21/c 1'
_atom_sites_solution_hydrogens difmap
_atom_sites_solution_primary direct
_audit_creation_date 2015-03-19
_audit_creation_method CRYSTALS_ver_14.61
_cell_angle_alpha 90
_cell_angle_beta 96.812(4)
_cell_angle_gamma 90
_cell_formula_units_Z 4
_cell_length_a 13.342(2)
_cell_length_b 9.2108(15)
_cell_length_c 9.2723(16)
_cell_measurement_reflns_used 2299
_cell_measurement_temperature 120
_cell_measurement_theta_max 27
_cell_measurement_theta_min 3
_cell_volume 1131.4(3)
_computing_cell_refinement 'Apex2 (Bruker AXS, 2006)'
_computing_data_collection 'Apex2 (Bruker AXS, 2006)'
_computing_data_reduction 'Apex2 (Bruker AXS, 2006)'
_computing_molecular_graphics 'CAMERON (Watkin et al., 1996)'
_computing_publication_material 'CRYSTALS (Betteridge et al., 2003)'
_computing_structure_refinement 'CRYSTALS (Betteridge et al., 2003)'
_computing_structure_solution 'SIR92 (Altomare et al., 1994)'
_diffrn_ambient_temperature 120
_diffrn_measured_fraction_theta_full 0.994
_diffrn_measured_fraction_theta_max 0.990
_diffrn_measurement_device Area
_diffrn_measurement_device_type 'Bruker Kappa Apex2'
_diffrn_measurement_method '\f & \w scans'
_diffrn_radiation_monochromator graphite
_diffrn_radiation_type 'Mo K\a'
_diffrn_radiation_wavelength 0.71073
_diffrn_reflns_av_R_equivalents 0.032
_diffrn_reflns_limit_h_max 16
_diffrn_reflns_limit_h_min -17
_diffrn_reflns_limit_k_max 11
_diffrn_reflns_limit_k_min 0
_diffrn_reflns_limit_l_max 11
_diffrn_reflns_limit_l_min 0
_diffrn_reflns_number 2460
_diffrn_reflns_theta_full 25.199
_diffrn_reflns_theta_max 27.096
_diffrn_reflns_theta_min 3.128
_diffrn_standards_number 0
_exptl_absorpt_coefficient_mu 1.531
_exptl_absorpt_correction_T_max 0.76
_exptl_absorpt_correction_T_min 0.73
_exptl_absorpt_correction_type numerical
_exptl_absorpt_process_details
; 
 Analytical Absorption (De Meulenaer & Tompa, 1965) 
;
_exptl_crystal_colour 'dark red'
_exptl_crystal_density_diffrn 1.943
_exptl_crystal_density_method 'not measured'
_exptl_crystal_description prism
_exptl_crystal_F_000 660
_exptl_crystal_size_max 0.320
_exptl_crystal_size_mid 0.210
_exptl_crystal_size_min 0.180
_refine_diff_density_max 0.59
_refine_diff_density_min -0.53
_refine_ls_extinction_method None
_refine_ls_goodness_of_fit_ref 0.9733
_refine_ls_hydrogen_treatment constr
_refine_ls_matrix_type full
_refine_ls_number_parameters 165
_refine_ls_number_reflns 2458
_refine_ls_number_restraints 0
_refine_ls_R_factor_all 0.0546
_refine_ls_R_factor_gt 0.0383
_refine_ls_shift/su_max 0.0097668
_refine_ls_shift/su_mean 0.0016621
_refine_ls_structure_factor_coef Fsqd
_refine_ls_weighting_details
;
 Method= Modified Sheldrick 
 w=1/[\s^2^(F^2^) + ( 0.01P)^2^ + 3.54P] 
 ,where P=(max(Fo^2^,0) + 2Fc^2^)/3 
;
_refine_ls_weighting_scheme calc
_refine_ls_wR_factor_all 0.0840
_refine_ls_wR_factor_gt 0.0773
_refine_ls_wR_factor_ref 0.0840
_reflns_limit_h_max 16
_reflns_limit_h_min -17
_reflns_limit_k_max 11
_reflns_limit_k_min 0
_reflns_limit_l_max 11
_reflns_limit_l_min 0
_reflns_number_gt 1782
_reflns_number_total 2460
_reflns_threshold_expression I>2.0\s(I)
_oxford_diffrn_Wilson_B_factor 1.28
_oxford_diffrn_Wilson_scale 61.08
_oxford_refine_ls_r_factor_ref 0.0546
_oxford_refine_ls_scale 0.14519(8)
_oxford_reflns_number_all 2458
_oxford_reflns_threshold_expression_ref I>-10.0\s(I)
_oxford_structure_analysis_title 'FcPF6_rpt2_0ma in P2(1)/c'
_cod_data_source_file cg5b00487_si_002.cif
_cod_data_source_block 3_II_rpt
_cod_depositor_comments 'Adding full bibliography for 4513225--4513231.cif.'
_cod_original_cell_volume 1131.4(2)
_cod_original_sg_symbol_H-M 'P 1 21/c 1 '
_cod_original_formula_sum 'C10 H10 F6 Fe1 P1'
_cod_database_code 4513230

loop_
_symmetry_equiv_pos_as_xyz
x,y,z
-x,-y,-z
-x,y+1/2,-z+1/2
x,-y+1/2,z+1/2

loop_
_atom_site_label
_atom_site_type_symbol
_atom_site_fract_x
_atom_site_fract_y
_atom_site_fract_z
_atom_site_U_iso_or_equiv
_atom_site_occupancy
_atom_site_adp_type
_atom_site_refinement_flags_posn
_atom_site_refinement_flags_occupancy
_atom_site_disorder_assembly
_atom_site_disorder_group
Fe1 Fe 0.5000 0.5000 0.5000 0.0133 1.0000 Uani S . . .
Fe2 Fe 0.0000 0.5000 0.5000 0.0143 1.0000 Uani S . . .
P1 P 0.23633(8) 0.46415(10) 0.98097(10) 0.0233 1.0000 Uani . . . .
F1 F 0.35500(17) 0.4736(3) 0.9713(3) 0.0358 1.0000 Uani . . . .
F2 F 0.2501(2) 0.5654(3) 1.1202(3) 0.0407 1.0000 Uani . . . .
F3 F 0.2202(2) 0.6022(3) 0.8793(3) 0.0400 1.0000 Uani . . . .
F4 F 0.2229(2) 0.3622(3) 0.8411(3) 0.0430 1.0000 Uani . . . .
F5 F 0.2532(2) 0.3254(3) 1.0828(3) 0.0540 1.0000 Uani . . . .
F6 F 0.11747(19) 0.4566(3) 0.9910(3) 0.0465 1.0000 Uani . . . .
C6 C -0.0584(3) 0.3096(4) 0.5736(5) 0.0294 1.0000 Uani . . . .
C7 C -0.1248(3) 0.3664(4) 0.4590(4) 0.0261 1.0000 Uani . . . .
C8 C -0.1548(3) 0.5051(4) 0.5006(4) 0.0271 1.0000 Uani . . . .
C9 C -0.1082(3) 0.5326(5) 0.6409(5) 0.0306 1.0000 Uani . . . .
C10 C -0.0484(3) 0.4118(5) 0.6866(4) 0.0305 1.0000 Uani . . . .
C1 C 0.4058(6) 0.5757(11) 0.6493(9) 0.021(2) 0.505(13) Uiso . P 1 2
C11 C 0.4265(6) 0.5180(11) 0.6839(9) 0.023(2) 0.495(13) Uiso . P 1 1
C2 C 0.3993(6) 0.6685(9) 0.5271(11) 0.022(2) 0.505(13) Uiso . P 1 2
C21 C 0.4051(6) 0.6427(10) 0.5959(11) 0.021(2) 0.495(13) Uiso . P 1 1
C3 C 0.4964(7) 0.7249(9) 0.5167(13) 0.028(2) 0.505(13) Uiso . P 1 2
C31 C 0.4999(7) 0.7121(10) 0.5786(12) 0.027(2) 0.495(13) Uiso . P 1 1
C4 C 0.5626(6) 0.6677(10) 0.6293(9) 0.0175(19) 0.505(13) Uiso . P 1 2
C41 C 0.5768(7) 0.6282(11) 0.6603(10) 0.023(2) 0.495(13) Uiso . P 1 1
C5 C 0.5077(6) 0.5725(10) 0.7131(8) 0.024(2) 0.505(13) Uiso . P 1 2
C51 C 0.5307(6) 0.5111(12) 0.7222(9) 0.027(2) 0.495(13) Uiso . P 1 1
H11 H 0.3512 0.5191 0.6804 0.0263 0.505(13) Uiso R P 1 2
H21 H 0.3387 0.6875 0.4607 0.0269 0.505(13) Uiso R P 1 2
H31 H 0.5153 0.7912 0.4416 0.0326 0.505(13) Uiso R P 1 2
H41 H 0.6344 0.6882 0.6475 0.0243 0.505(13) Uiso R P 1 2
H51 H 0.5337 0.5171 0.7992 0.0245 0.505(13) Uiso R P 1 2
H61 H -0.0266 0.2146 0.5754 0.0352 1.0000 Uiso R . . .
H71 H -0.1434 0.3193 0.3685 0.0326 1.0000 Uiso R . . .
H81 H -0.1997 0.5693 0.4421 0.0336 1.0000 Uiso R . . .
H91 H -0.1139 0.6194 0.6955 0.0352 1.0000 Uiso R . . .
H101 H -0.0066 0.4029 0.7805 0.0381 1.0000 Uiso R . . .
H111 H 0.3764 0.4479 0.7097 0.0299 0.495(13) Uiso R P 1 1
H211 H 0.3391 0.6717 0.5488 0.0303 0.495(13) Uiso R P 1 1
H311 H 0.5099 0.8010 0.5258 0.0300 0.495(13) Uiso R P 1 1
H411 H 0.6491 0.6474 0.6700 0.0282 0.495(13) Uiso R P 1 1
H511 H 0.5644 0.4358 0.7843 0.0341 0.495(13) Uiso R P 1 1

loop_
_atom_site_aniso_label
_atom_site_aniso_U_11
_atom_site_aniso_U_22
_atom_site_aniso_U_33
_atom_site_aniso_U_23
_atom_site_aniso_U_13
_atom_site_aniso_U_12
Fe1 0.0147(3) 0.0115(3) 0.0135(3) 0.0008(3) 0.0007(3) -0.0026(3)
Fe2 0.0155(3) 0.0125(4) 0.0151(3) 0.0015(3) 0.0019(3) -0.0025(3)
P1 0.0381(6) 0.0167(4) 0.0151(4) -0.0011(4) 0.0030(4) 0.0026(4)
F1 0.0353(12) 0.0423(15) 0.0289(12) -0.0017(11) 0.0002(10) 0.0149(11)
F2 0.0594(17) 0.0325(14) 0.0340(13) -0.0155(12) 0.0218(13) -0.0192(12)
F3 0.0509(16) 0.0282(13) 0.0434(15) 0.0147(12) 0.0159(13) 0.0205(12)
F4 0.0613(17) 0.0403(15) 0.0242(12) -0.0187(11) -0.0083(12) 0.0163(13)
F5 0.099(2) 0.0213(13) 0.0361(15) 0.0147(11) -0.0168(15) -0.0154(14)
F6 0.0406(14) 0.0622(18) 0.0392(14) -0.0068(13) 0.0148(12) -0.0136(13)
C6 0.027(2) 0.0171(18) 0.046(3) 0.0143(18) 0.0122(19) -0.0044(15)
C7 0.0255(19) 0.028(2) 0.0252(19) -0.0019(17) 0.0048(16) -0.0134(16)
C8 0.0171(16) 0.028(2) 0.037(2) 0.006(2) 0.0059(15) -0.0002(16)
C9 0.029(2) 0.031(2) 0.035(2) -0.0116(19) 0.0184(18) -0.0091(17)
C10 0.028(2) 0.044(3) 0.0202(19) 0.0135(18) 0.0048(16) -0.0126(19)

loop_
_atom_type_symbol
_atom_type_scat_dispersion_real
_atom_type_scat_dispersion_imag
_atom_type_scat_Cromer_Mann_a1
_atom_type_scat_Cromer_Mann_b1
_atom_type_scat_Cromer_Mann_a2
_atom_type_scat_Cromer_Mann_b2
_atom_type_scat_Cromer_Mann_a3
_atom_type_scat_Cromer_Mann_b3
_atom_type_scat_Cromer_Mann_a4
_atom_type_scat_Cromer_Mann_b4
_atom_type_scat_Cromer_Mann_c
_atom_type_scat_source
C 0.0033 0.0016 2.3100 20.8439 1.0200 10.2075 1.5886 0.5687 0.8650 51.6512 0.2156 'International Tables Vol C 4.2.6.8 and 6.1.1.4'
H 0.0000 0.0000 0.4930 10.5109 0.3229 26.1257 0.1402 3.1424 0.0408 57.7998 0.0030 'International Tables Vol C 4.2.6.8 and 6.1.1.4'
F 0.0171 0.0103 3.5392 10.2825 2.6412 4.2944 1.5170 0.2615 1.0243 26.1476 0.2776 'International Tables Vol C 4.2.6.8 and 6.1.1.4'
P 0.1023 0.0942 6.4345 1.9067 4.1791 27.1570 1.7800 0.5260 1.4908 68.1645 1.1149 'International Tables Vol C 4.2.6.8 and 6.1.1.4'
Fe 0.3463 0.8444 11.7695 4.7611 7.3573 0.3072 3.5222 15.3535 2.3045 76.8805 1.0369 'International Tables Vol C 4.2.6.8 and 6.1.1.4'

loop_
_geom_angle_atom_site_label_1
_geom_angle_site_symmetry_1
_geom_angle_atom_site_label_2
_geom_angle_atom_site_label_3
_geom_angle_site_symmetry_3
_geom_angle
_geom_angle_publ_flag
C21 2_666 Fe1 C31 2_666 40.4(3) yes
C21 2_666 Fe1 C11 2_666 39.8(3) yes
C31 2_666 Fe1 C11 2_666 67.5(4) yes
C21 2_666 Fe1 C41 2_666 67.1(3) yes
C31 2_666 Fe1 C41 2_666 40.2(3) yes
C11 2_666 Fe1 C41 2_666 66.8(3) yes
C21 2_666 Fe1 C51 2_666 66.5(4) yes
C31 2_666 Fe1 C51 2_666 67.1(4) yes
C11 2_666 Fe1 C51 2_666 39.5(3) yes
C41 2_666 Fe1 C51 2_666 39.6(3) yes
C21 2_666 Fe1 C11 . 140.2(3) yes
C31 2_666 Fe1 C11 . 112.5(4) yes
C11 2_666 Fe1 C11 . 179.994 yes
C41 2_666 Fe1 C11 . 113.2(3) yes
C51 2_666 Fe1 C11 . 140.5(3) yes
C21 2_666 Fe1 C21 . 179.995 yes
C31 2_666 Fe1 C21 . 139.6(3) yes
C11 2_666 Fe1 C21 . 140.2(3) yes
C41 2_666 Fe1 C21 . 112.9(3) yes
C51 2_666 Fe1 C21 . 113.5(4) yes
C21 2_666 Fe1 C31 . 139.6(3) yes
C31 2_666 Fe1 C31 . 179.994 yes
C11 2_666 Fe1 C31 . 112.5(4) yes
C41 2_666 Fe1 C31 . 139.8(3) yes
C51 2_666 Fe1 C31 . 112.9(4) yes
C21 2_666 Fe1 C41 . 112.9(3) yes
C31 2_666 Fe1 C41 . 139.8(3) yes
C11 2_666 Fe1 C41 . 113.2(3) yes
C41 2_666 Fe1 C41 . 179.994 yes
C51 2_666 Fe1 C41 . 140.4(3) yes
C21 2_666 Fe1 C51 . 113.5(4) yes
C31 2_666 Fe1 C51 . 112.9(4) yes
C11 2_666 Fe1 C51 . 140.5(3) yes
C41 2_666 Fe1 C51 . 140.4(3) yes
C51 2_666 Fe1 C51 . 179.994 yes
C11 . Fe1 C21 . 39.8(3) yes
C11 . Fe1 C31 . 67.5(4) yes
C21 . Fe1 C31 . 40.4(3) yes
C11 . Fe1 C41 . 66.8(3) yes
C21 . Fe1 C41 . 67.1(3) yes
C31 . Fe1 C41 . 40.2(3) yes
C11 . Fe1 C51 . 39.5(3) yes
C21 . Fe1 C51 . 66.5(4) yes
C31 . Fe1 C51 . 67.1(4) yes
C41 . Fe1 C51 . 39.6(3) yes
C1 2_666 Fe1 C2 2_666 39.5(3) yes
C1 2_666 Fe1 C3 2_666 66.3(4) yes
C2 2_666 Fe1 C3 2_666 39.5(3) yes
C1 2_666 Fe1 C5 2_666 39.7(3) yes
C2 2_666 Fe1 C5 2_666 66.8(3) yes
C3 2_666 Fe1 C5 2_666 66.9(4) yes
C1 2_666 Fe1 C4 2_666 66.5(3) yes
C2 2_666 Fe1 C4 2_666 66.2(3) yes
C3 2_666 Fe1 C4 2_666 39.1(4) yes
C5 2_666 Fe1 C4 2_666 40.4(3) yes
C1 2_666 Fe1 C1 . 179.995 yes
C2 2_666 Fe1 C1 . 140.5(3) yes
C3 2_666 Fe1 C1 . 113.7(4) yes
C5 2_666 Fe1 C1 . 140.3(3) yes
C4 2_666 Fe1 C1 . 113.5(3) yes
C1 2_666 Fe1 C2 . 140.5(3) yes
C2 2_666 Fe1 C2 . 179.995 yes
C3 2_666 Fe1 C2 . 140.5(3) yes
C5 2_666 Fe1 C2 . 113.2(3) yes
C4 2_666 Fe1 C2 . 113.8(3) yes
C1 2_666 Fe1 C3 . 113.7(4) yes
C2 2_666 Fe1 C3 . 140.5(3) yes
C3 2_666 Fe1 C3 . 179.994 yes
C5 2_666 Fe1 C3 . 113.1(4) yes
C4 2_666 Fe1 C3 . 140.9(4) yes
C1 2_666 Fe1 C4 . 113.5(3) yes
C2 2_666 Fe1 C4 . 113.8(3) yes
C3 2_666 Fe1 C4 . 140.9(4) yes
C5 2_666 Fe1 C4 . 139.6(3) yes
C4 2_666 Fe1 C4 . 179.994 yes
C1 2_666 Fe1 C5 . 140.3(3) yes
C2 2_666 Fe1 C5 . 113.2(3) yes
C3 2_666 Fe1 C5 . 113.1(4) yes
C5 2_666 Fe1 C5 . 179.994 yes
C4 2_666 Fe1 C5 . 139.6(3) yes
C1 . Fe1 C2 . 39.5(3) yes
C1 . Fe1 C3 . 66.3(4) yes
C2 . Fe1 C3 . 39.5(3) yes
C1 . Fe1 C4 . 66.5(3) yes
C2 . Fe1 C4 . 66.2(3) yes
C3 . Fe1 C4 . 39.1(4) yes
C1 . Fe1 C5 . 39.7(3) yes
C2 . Fe1 C5 . 66.8(3) yes
C3 . Fe1 C5 . 66.9(4) yes
C4 . Fe1 C5 . 40.4(3) yes
C10 2_566 Fe2 C9 2_566 39.45(16) yes
C10 2_566 Fe2 C7 2_566 66.34(15) yes
C9 2_566 Fe2 C7 2_566 66.29(15) yes
C10 2_566 Fe2 C6 2_566 39.53(17) yes
C9 2_566 Fe2 C6 2_566 66.31(17) yes
C7 2_566 Fe2 C6 2_566 39.60(15) yes
C10 2_566 Fe2 C8 2_566 66.30(16) yes
C9 2_566 Fe2 C8 2_566 39.36(15) yes
C7 2_566 Fe2 C8 2_566 39.75(16) yes
C6 2_566 Fe2 C8 2_566 66.56(16) yes
C10 2_566 Fe2 C6 . 140.47(17) yes
C9 2_566 Fe2 C6 . 113.69(17) yes
C7 2_566 Fe2 C6 . 140.40(15) yes
C6 2_566 Fe2 C6 . 179.994 yes
C8 2_566 Fe2 C6 . 113.44(16) yes
C10 2_566 Fe2 C7 . 113.66(15) yes
C9 2_566 Fe2 C7 . 113.71(15) yes
C7 2_566 Fe2 C7 . 179.994 yes
C6 2_566 Fe2 C7 . 140.40(15) yes
C8 2_566 Fe2 C7 . 140.25(16) yes
C10 2_566 Fe2 C8 . 113.70(16) yes
C9 2_566 Fe2 C8 . 140.64(15) yes
C7 2_566 Fe2 C8 . 140.25(16) yes
C6 2_566 Fe2 C8 . 113.44(16) yes
C8 2_566 Fe2 C8 . 179.994 yes
C10 2_566 Fe2 C9 . 140.55(16) yes
C9 2_566 Fe2 C9 . 179.994 yes
C7 2_566 Fe2 C9 . 113.71(15) yes
C6 2_566 Fe2 C9 . 113.69(17) yes
C8 2_566 Fe2 C9 . 140.64(15) yes
C10 2_566 Fe2 C10 . 179.994 yes
C9 2_566 Fe2 C10 . 140.55(16) yes
C7 2_566 Fe2 C10 . 113.66(15) yes
C6 2_566 Fe2 C10 . 140.47(17) yes
C8 2_566 Fe2 C10 . 113.70(16) yes
C6 . Fe2 C7 . 39.60(15) yes
C6 . Fe2 C8 . 66.56(16) yes
C7 . Fe2 C8 . 39.75(16) yes
C6 . Fe2 C9 . 66.31(17) yes
C7 . Fe2 C9 . 66.29(15) yes
C8 . Fe2 C9 . 39.36(15) yes
C6 . Fe2 C10 . 39.53(17) yes
C7 . Fe2 C10 . 66.34(15) yes
C8 . Fe2 C10 . 66.30(16) yes
C9 . Fe2 C10 . 39.45(16) yes
F1 . P1 F2 . 89.64(14) yes
F1 . P1 F3 . 89.37(14) yes
F2 . P1 F3 . 90.39(15) yes
F1 . P1 F4 . 90.14(15) yes
F2 . P1 F4 . 179.77(16) yes
F3 . P1 F4 . 89.66(15) yes
F1 . P1 F5 . 90.32(16) yes
F2 . P1 F5 . 89.72(15) yes
F3 . P1 F5 . 179.68(17) yes
F4 . P1 F5 . 90.24(15) yes
F1 . P1 F6 . 179.36(15) yes
F2 . P1 F6 . 89.90(15) yes
F3 . P1 F6 . 90.20(15) yes
F4 . P1 F6 . 90.32(15) yes
F5 . P1 F6 . 90.11(17) yes
Fe2 . C6 C7 . 70.2(2) yes
Fe2 . C6 C10 . 70.8(2) yes
C7 . C6 C10 . 108.2(4) yes
Fe2 . C6 H61 . 126.1 no
C7 . C6 H61 . 125.8 no
C10 . C6 H61 . 126.0 no
Fe2 . C7 C6 . 70.2(2) yes
Fe2 . C7 C8 . 70.1(2) yes
C6 . C7 C8 . 107.8(4) yes
Fe2 . C7 H71 . 123.7 no
C6 . C7 H71 . 125.0 no
C8 . C7 H71 . 127.1 no
Fe2 . C8 C7 . 70.2(2) yes
Fe2 . C8 C9 . 70.8(2) yes
C7 . C8 C9 . 108.1(4) yes
Fe2 . C8 H81 . 124.6 no
C7 . C8 H81 . 125.6 no
C9 . C8 H81 . 126.3 no
Fe2 . C9 C8 . 69.8(2) yes
Fe2 . C9 C10 . 70.3(2) yes
C8 . C9 C10 . 108.2(4) yes
Fe2 . C9 H91 . 123.9 no
C8 . C9 H91 . 126.3 no
C10 . C9 H91 . 125.5 no
Fe2 . C10 C9 . 70.2(2) yes
Fe2 . C10 C6 . 69.7(2) yes
C9 . C10 C6 . 107.8(4) yes
Fe2 . C10 H101 . 124.8 no
C9 . C10 H101 . 125.3 no
C6 . C10 H101 . 126.9 no
Fe1 . C1 C2 . 69.9(4) yes
Fe1 . C1 C5 . 69.4(4) yes
C2 . C1 C5 . 108.1(7) yes
Fe1 . C1 H11 . 123.3 no
C2 . C1 H11 . 126.0 no
C5 . C1 H11 . 125.7 no
Fe1 . C11 C21 . 71.0(4) yes
Fe1 . C11 C51 . 69.6(4) yes
C21 . C11 C51 . 108.0(7) yes
Fe1 . C11 H111 . 123.5 no
C21 . C11 H111 . 125.3 no
C51 . C11 H111 . 126.6 no
Fe1 . C2 C1 . 70.6(4) yes
Fe1 . C2 C3 . 69.9(5) yes
C1 . C2 C3 . 108.0(8) yes
Fe1 . C2 H21 . 123.8 no
C1 . C2 H21 . 125.7 no
C3 . C2 H21 . 126.3 no
Fe1 . C21 C11 . 69.2(4) yes
Fe1 . C21 C31 . 69.4(5) yes
C11 . C21 C31 . 107.7(7) yes
Fe1 . C21 H211 . 122.8 no
C11 . C21 H211 . 126.2 no
C31 . C21 H211 . 125.9 no
Fe1 . C3 C2 . 70.6(5) yes
Fe1 . C3 C4 . 70.1(5) yes
C2 . C3 C4 . 108.5(8) yes
Fe1 . C3 H31 . 123.8 no
C2 . C3 H31 . 126.5 no
C4 . C3 H31 . 125.0 no
C21 . C31 Fe1 . 70.2(5) yes
C21 . C31 C41 . 106.6(8) yes
Fe1 . C31 C41 . 69.4(5) yes
C21 . C31 H311 . 127.2 no
Fe1 . C31 H311 . 127.4 no
C41 . C31 H311 . 126.2 no
Fe1 . C4 C3 . 70.8(5) yes
Fe1 . C4 C5 . 70.1(4) yes
C3 . C4 C5 . 108.6(8) yes
Fe1 . C4 H41 . 124.6 no
C3 . C4 H41 . 125.7 no
C5 . C4 H41 . 125.7 no
C31 . C41 Fe1 . 70.4(5) yes
C31 . C41 C51 . 108.1(7) yes
Fe1 . C41 C51 . 69.5(5) yes
C31 . C41 H411 . 126.3 no
Fe1 . C41 H411 . 124.8 no
C51 . C41 H411 . 125.5 no
C4 . C5 C1 . 106.8(8) yes
C4 . C5 Fe1 . 69.6(4) yes
C1 . C5 Fe1 . 70.9(4) yes
C4 . C5 H51 . 127.5 no
C1 . C5 H51 . 125.7 no
Fe1 . C5 H51 . 125.6 no
C41 . C51 C11 . 109.5(8) yes
C41 . C51 Fe1 . 70.9(5) yes
C11 . C51 Fe1 . 70.9(5) yes
C41 . C51 H511 . 126.6 no
C11 . C51 H511 . 123.9 no
Fe1 . C51 H511 . 125.4 no

loop_
_geom_bond_atom_site_label_1
_geom_bond_atom_site_label_2
_geom_bond_site_symmetry_2
_geom_bond_distance
_geom_bond_publ_flag
Fe1 C21 2_666 2.095(8) yes
Fe1 C31 2_666 2.085(8) yes
Fe1 C11 2_666 2.072(7) yes
Fe1 C41 2_666 2.072(8) yes
Fe1 C51 2_666 2.055(8) yes
Fe1 C11 . 2.072(7) yes
Fe1 C21 . 2.095(8) yes
Fe1 C31 . 2.085(8) yes
Fe1 C41 . 2.072(8) yes
Fe1 C51 . 2.055(8) yes
Fe1 C1 2_666 2.097(8) yes
Fe1 C2 2_666 2.088(8) yes
Fe1 C3 2_666 2.078(8) yes
Fe1 C5 2_666 2.077(8) yes
Fe1 C4 2_666 2.070(8) yes
Fe1 C1 . 2.097(8) yes
Fe1 C2 . 2.088(8) yes
Fe1 C3 . 2.078(8) yes
Fe1 C4 . 2.070(8) yes
Fe1 C5 . 2.077(8) yes
Fe2 C10 2_566 2.083(4) yes
Fe2 C9 2_566 2.081(4) yes
Fe2 C7 2_566 2.068(4) yes
Fe2 C6 2_566 2.068(4) yes
Fe2 C8 2_566 2.067(3) yes
Fe2 C6 . 2.068(4) yes
Fe2 C7 . 2.068(4) yes
Fe2 C8 . 2.067(3) yes
Fe2 C9 . 2.081(4) yes
Fe2 C10 . 2.083(4) yes
P1 F1 . 1.599(3) yes
P1 F2 . 1.585(2) yes
P1 F3 . 1.582(2) yes
P1 F4 . 1.594(2) yes
P1 F5 . 1.589(3) yes
P1 F6 . 1.601(3) yes
C6 C7 . 1.401(6) yes
C6 C10 . 1.404(6) yes
C6 H61 . 0.972 no
C7 C8 . 1.406(6) yes
C7 H71 . 0.951 no
C8 C9 . 1.397(5) yes
C8 H81 . 0.961 no
C9 C10 . 1.405(6) yes
C9 H91 . 0.954 no
C10 H101 . 0.979 no
C1 C2 . 1.414(11) yes
C1 C5 . 1.417(11) yes
C1 H11 . 0.967 no
C11 C21 . 1.418(12) yes
C11 C51 . 1.396(11) yes
C11 H111 . 0.979 no
C2 C3 . 1.409(12) yes
C2 H21 . 0.972 no
C21 C31 . 1.443(12) yes
C21 H211 . 0.972 no
C3 C4 . 1.389(13) yes
C3 H31 . 0.982 no
C31 C41 . 1.428(12) yes
C31 H311 . 0.971 no
C4 C5 . 1.431(11) yes
C4 H41 . 0.971 no
C41 C51 . 1.398(12) yes
C41 H411 . 0.974 no
C5 H51 . 0.976 no
C51 H511 . 0.977 no

loop_
_oxford_twin_element_scale_factors
0.8023(18)
0.1428(15)
0.0273(9)
0.0275(13)
